data_7000789
loop_
_publ_author_name
'Liu, Fu-Chen'
'Zeng, Yong-Fei'
'Zhao, Jiong-Peng'
'Hu, Bo-Wen'
'Hu, Xin'
'Ribas, J.'
'Bu, Xian-He'

_publ_section_title
;
 Novel lanthanide--azido complexes: hydrothermal syntheses, structures
 and magnetic properties
;
_journal_issue 12
_journal_name_full 'Dalton Transactions'
_journal_page_first 2074
_journal_page_last 2076
_journal_paper_doi 10.1039/b819955h
_journal_year 2009
_chemical_formula_sum 'C18 H18 N6 O10 Sm2'
_chemical_formula_weight 779.08
_chemical_name_systematic
;
?
;
_space_group_IT_number 2
_symmetry_cell_setting triclinic
_symmetry_space_group_name_Hall '-P 1'
_symmetry_space_group_name_H-M 'P -1'
_atom_sites_solution_hydrogens geom
_atom_sites_solution_primary direct
_atom_sites_solution_secondary difmap
_audit_creation_method SHELXL-97
_cell_angle_alpha 108.0220(10)
_cell_angle_beta 104.4420(10)
_cell_angle_gamma 98.0800(10)
_cell_formula_units_Z 2
_cell_length_a 8.1650(5)
_cell_length_b 12.5991(8)
_cell_length_c 12.6299(8)
_cell_measurement_reflns_used 4626
_cell_measurement_temperature 298(2)
_cell_measurement_theta_max 26.32
_cell_measurement_theta_min 2.81
_cell_volume 1162.55(13)
_computing_cell_refinement 'Bruker SMART'
_computing_data_collection 'Bruker SMART'
_computing_data_reduction 'Bruker SAINT'
_computing_molecular_graphics 'Bruker SHELXTL'
_computing_publication_material 'Bruker SHELXTL'
_computing_structure_refinement 'SHELXL-97 (Sheldrick, 1997)'
_computing_structure_solution 'SHELXS-97 (Sheldrick, 1990)'
_diffrn_ambient_temperature 298(2)
_diffrn_measured_fraction_theta_full 0.977
_diffrn_measured_fraction_theta_max 0.977
_diffrn_measurement_device_type 'Bruker Smart APEX CCD area detector'
_diffrn_measurement_method 'phi and omega scans'
_diffrn_radiation_monochromator graphite
_diffrn_radiation_source 'fine-focus sealed tube'
_diffrn_radiation_type MoK\a
_diffrn_radiation_wavelength 0.71073
_diffrn_reflns_av_R_equivalents 0.1306
_diffrn_reflns_av_sigmaI/netI 0.0792
_diffrn_reflns_limit_h_max 9
_diffrn_reflns_limit_h_min -8
_diffrn_reflns_limit_k_max 13
_diffrn_reflns_limit_k_min -15
_diffrn_reflns_limit_l_max 14
_diffrn_reflns_limit_l_min -15
_diffrn_reflns_number 6288
_diffrn_reflns_theta_full 25.50
_diffrn_reflns_theta_max 25.50
_diffrn_reflns_theta_min 1.75
_diffrn_standards_decay_% 0
_exptl_absorpt_coefficient_mu 5.068
_exptl_absorpt_correction_T_max 0.3311
_exptl_absorpt_correction_T_min 0.2700
_exptl_absorpt_correction_type multi-scan
_exptl_absorpt_process_details 'ABSCOR by T.Higashi 8 March, 1995'
_exptl_crystal_colour colorless
_exptl_crystal_density_diffrn 2.226
_exptl_crystal_density_method 'not measured'
_exptl_crystal_description block
_exptl_crystal_F_000 744
_exptl_crystal_size_max 0.35
_exptl_crystal_size_mid 0.30
_exptl_crystal_size_min 0.28
_refine_diff_density_max 2.670
_refine_diff_density_min -3.559
_refine_diff_density_rms 0.305
_refine_ls_extinction_method none
_refine_ls_goodness_of_fit_ref 1.023
_refine_ls_hydrogen_treatment constr
_refine_ls_matrix_type full
_refine_ls_number_parameters 368
_refine_ls_number_reflns 4227
_refine_ls_number_restraints 100
_refine_ls_restrained_S_all 1.021
_refine_ls_R_factor_all 0.0536
_refine_ls_R_factor_gt 0.0513
_refine_ls_shift/su_max 0.001
_refine_ls_shift/su_mean 0.000
_refine_ls_structure_factor_coef Fsqd
_refine_ls_weighting_details 'calc w=1/[\s^2^(Fo^2^)+(0.1000P)^2^+0.0000P] where P=(Fo^2^+2Fc^2^)/3'
_refine_ls_weighting_scheme calc
_refine_ls_wR_factor_gt 0.1314
_refine_ls_wR_factor_ref 0.1346
_reflns_number_gt 3858
_reflns_number_total 4227
_reflns_threshold_expression >2sigma(I)
_cod_data_source_file b819955h.txt
_cod_data_source_block 3
_cod_depositor_comments
;
The following automatic conversions were performed:
'_symmetry_cell_setting' value 'Triclinic' changed to 'triclinic'
according to '/home/saulius/struct/CIF-dictionaries/cif_core.dic'
dictionary named 'cif_core.dic' version 2.4.1 from 2010-06-29.

Automatic conversion script
Id: cif_fix_enum 1527 2010-12-29 10:47:43Z saulius 
;
_cod_original_sg_symbol_H-M P-1
_cod_database_code 7000789

loop_
_symmetry_equiv_pos_as_xyz
'x, y, z'
'-x, -y, -z'

loop_
_atom_site_label
_atom_site_type_symbol
_atom_site_fract_x
_atom_site_fract_y
_atom_site_fract_z
_atom_site_U_iso_or_equiv
_atom_site_adp_type
_atom_site_occupancy
_atom_site_symmetry_multiplicity
_atom_site_calc_flag
_atom_site_refinement_flags
_atom_site_disorder_assembly
_atom_site_disorder_group
Sm1 Sm 0.03863(4) 0.85745(2) 0.40635(2) 0.01379(15) Uani 1 1 d . . .
Sm2 Sm 0.42277(4) 1.13103(3) 0.58107(3) 0.01568(15) Uani 1 1 d . . .
O1 O 0.2038(6) 0.7846(4) 0.5390(4) 0.0286(11) Uani 1 1 d . B .
O2 O 0.4824(7) 0.7981(5) 0.5548(5) 0.0363(12) Uani 1 1 d . . .
O3 O 0.5015(7) 1.0875(4) 0.7547(4) 0.0295(11) Uani 1 1 d . . .
O4 O 0.4747(7) 1.2304(4) 0.9018(4) 0.0377(12) Uani 1 1 d . . .
O5 O 0.6447(6) 1.2989(4) 0.7057(5) 0.0384(13) Uani 1 1 d . A .
O6 O 0.9240(6) 1.3198(4) 0.7169(4) 0.0310(11) Uani 1 1 d . . .
O1W O -0.0059(6) 0.8798(4) 0.2163(4) 0.0246(10) Uani 1 1 d . . .
O7 O -0.2792(6) 0.7395(4) 0.2860(4) 0.0215(9) Uani 1 1 d . . .
O9 O 0.1576(5) 1.0196(4) 0.5872(4) 0.0168(9) Uani 1 1 d . . .
O10 O 0.3238(5) 0.9534(4) 0.4150(4) 0.0182(9) Uani 1 1 d . . .
N4 N -0.1569(7) 0.8234(5) 0.5286(5) 0.0249(12) Uani 1 1 d . . .
N5 N -0.1404(8) 0.7838(6) 0.6029(5) 0.0348(16) Uani 1 1 d . . .
N6 N -0.1223(12) 0.7475(9) 0.6761(8) 0.074(3) Uani 1 1 d U . .
N2 N 0.8157(6) 1.0103(4) 1.1056(4) 0.0380(15) Uani 1 1 d GU . .
C10 C 0.7520(7) 1.1051(4) 1.1451(4) 0.0389(17) Uani 1 1 d GU . .
H10 H 0.7706 1.1407 1.2249 0.039 Uiso 1 1 calc R . .
C11 C 0.6610(6) 1.1474(4) 1.0669(4) 0.0305(15) Uani 1 1 d GU . .
H11 H 0.6178 1.2116 1.0937 0.031 Uiso 1 1 calc R . .
C7 C 0.6336(6) 1.0948(4) 0.9492(4) 0.0261(14) Uani 1 1 d GU . .
C8 C 0.6973(7) 0.9999(4) 0.9097(4) 0.0338(16) Uani 1 1 d GU . .
H8 H 0.6787 0.9643 0.8299 0.034 Uiso 1 1 calc R . .
C9 C 0.7883(6) 0.9577(4) 0.9879(4) 0.0381(17) Uani 1 1 d GU . .
H9 H 0.8315 0.8934 0.9611 0.038 Uiso 1 1 calc R . .
C12 C 0.5270(9) 1.1422(6) 0.8628(6) 0.0241(14) Uani 1 1 d . . .
N3 N 0.9208(16) 1.6882(9) 1.0110(9) 0.040(4) Uani 0.501(15) 1 d PGU A 1
C15 C 1.0490(17) 1.6460(9) 0.9721(10) 0.043(4) Uani 0.501(15) 1 d PGU A 1
H15 H 1.1629 1.6899 1.0031 0.043 Uiso 0.501(15) 1 calc PR A 1
C14 C 1.0095(15) 1.5392(10) 0.8877(10) 0.036(4) Uani 0.501(15) 1 d PGU A 1
H14 H 1.0967 1.5105 0.8612 0.036 Uiso 0.501(15) 1 calc PR A 1
C13 C 0.8420(14) 1.4746(10) 0.8422(10) 0.044 Uiso 0.501(15) 1 d PGU A 1
C17 C 0.7138(14) 1.5168(10) 0.8811(11) 0.045(5) Uani 0.501(15) 1 d PGU A 1
H17 H 0.5999 1.4729 0.8501 0.045 Uiso 0.501(15) 1 calc PR A 1
C16 C 0.7532(14) 1.6236(11) 0.9655(10) 0.044(5) Uani 0.501(15) 1 d PGU A 1
H16 H 0.6661 1.6523 0.9920 0.044 Uiso 0.501(15) 1 calc PR A 1
N3A N 0.8877(15) 1.6768(8) 1.0178(9) 0.033(4) Uani 0.499(15) 1 d PGU A 2
C15A C 0.9632(16) 1.6684(8) 0.9318(10) 0.036(4) Uani 0.499(15) 1 d PGU A 2
H15A H 1.0320 1.7335 0.9313 0.036 Uiso 0.499(15) 1 calc PR A 2
C14A C 0.9379(17) 1.5647(8) 0.8466(11) 0.036(4) Uani 0.499(15) 1 d PGU A 2
H14A H 0.9895 1.5590 0.7878 0.036 Uiso 0.499(15) 1 calc PR A 2
C13A C 0.8372(16) 1.4694(8) 0.8473(10) 0.043 Uiso 0.499(15) 1 d PGU A 2
C17A C 0.7617(14) 1.4778(9) 0.9333(9) 0.027(3) Uani 0.499(15) 1 d PGU A 2
H17A H 0.6929 1.4127 0.9338 0.027 Uiso 0.499(15) 1 calc PR A 2
C16A C 0.7869(15) 1.5815(9) 1.0185(9) 0.036(4) Uani 0.499(15) 1 d PGU A 2
H16A H 0.7354 1.5872 1.0773 0.036 Uiso 0.499(15) 1 calc PR A 2
C18 C 0.7976(9) 1.3537(6) 0.7482(6) 0.0217(13) Uani 1 1 d . . .
N1 N 0.3241(19) 0.4748(13) 0.6900(14) 0.044(5) Uani 0.484(15) 1 d PGU B 1
C3 C 0.177(2) 0.4875(13) 0.6217(13) 0.030(5) Uani 0.484(15) 1 d PGU B 1
H3 H 0.0716 0.4350 0.6014 0.030 Uiso 0.484(15) 1 calc PR B 1
C2 C 0.183(2) 0.5768(12) 0.5832(12) 0.028(4) Uani 0.484(15) 1 d PGU B 1
H2 H 0.0816 0.5855 0.5363 0.028 Uiso 0.484(15) 1 calc PR B 1
C1 C 0.3359(18) 0.6533(11) 0.6129(11) 0.027(5) Uani 0.484(15) 1 d PGU B 1
C5 C 0.4833(15) 0.6406(11) 0.6811(13) 0.043(4) Uani 0.484(15) 1 d PGU B 1
H5 H 0.5884 0.6930 0.7015 0.043 Uiso 0.484(15) 1 calc PR B 1
C4 C 0.4774(16) 0.5513(12) 0.7197(15) 0.064(7) Uani 0.484(15) 1 d PGU B 1
H4 H 0.5785 0.5426 0.7665 0.064 Uiso 0.484(15) 1 calc PR B 1
N1A N 0.3266(18) 0.4554(12) 0.6551(13) 0.037(4) Uani 0.516(15) 1 d PGU B 2
C3A C 0.197(2) 0.5147(13) 0.6618(12) 0.037(5) Uani 0.516(15) 1 d PGU B 2
H3A H 0.1055 0.4895 0.6867 0.037 Uiso 0.516(15) 1 calc PR B 2
C2A C 0.2026(19) 0.6116(13) 0.6316(11) 0.025(4) Uani 0.516(15) 1 d PGU B 2
H2A H 0.1154 0.6514 0.6361 0.025 Uiso 0.516(15) 1 calc PR B 2
C1A C 0.3384(16) 0.6491(11) 0.5946(11) 0.022(4) Uani 0.516(15) 1 d PGU B 2
C5A C 0.4683(14) 0.5898(10) 0.5879(13) 0.036(4) Uani 0.516(15) 1 d PGU B 2
H5A H 0.5595 0.6150 0.5630 0.036 Uiso 0.516(15) 1 calc PR B 2
C4A C 0.4624(15) 0.4929(11) 0.6181(14) 0.051(5) Uani 0.516(15) 1 d PGU B 2
H4A H 0.5496 0.4531 0.6136 0.051 Uiso 0.516(15) 1 calc PR B 2
C6 C 0.3427(8) 0.7535(5) 0.5628(5) 0.0184(13) Uani 1 1 d . . .

loop_
_atom_site_aniso_label
_atom_site_aniso_U_11
_atom_site_aniso_U_22
_atom_site_aniso_U_33
_atom_site_aniso_U_23
_atom_site_aniso_U_13
_atom_site_aniso_U_12
Sm1 0.0102(2) 0.0132(2) 0.0161(2) 0.00437(15) 0.00337(14) 0.00035(14)
Sm2 0.0097(2) 0.0143(2) 0.0195(2) 0.00414(16) 0.00278(14) -0.00041(14)
O1 0.022(3) 0.037(3) 0.038(3) 0.025(2) 0.011(2) 0.011(2)
O2 0.023(3) 0.042(3) 0.052(3) 0.029(3) 0.015(2) 0.001(2)
O3 0.033(3) 0.034(3) 0.021(2) 0.013(2) 0.002(2) 0.007(2)
O4 0.049(4) 0.033(3) 0.031(3) 0.011(2) 0.010(2) 0.016(3)
O5 0.012(3) 0.032(3) 0.052(3) -0.004(2) 0.008(2) -0.003(2)
O6 0.029(3) 0.019(2) 0.041(3) 0.003(2) 0.014(2) 0.004(2)
O1W 0.027(3) 0.027(3) 0.020(2) 0.011(2) 0.006(2) 0.004(2)
O7 0.014(2) 0.020(2) 0.026(2) 0.0051(19) 0.0040(18) -0.0011(18)
O9 0.013(2) 0.018(2) 0.017(2) 0.0075(18) 0.0018(17) 0.0011(17)
O10 0.013(2) 0.019(2) 0.019(2) 0.0067(18) 0.0027(17) -0.0006(17)
N4 0.015(3) 0.034(3) 0.029(3) 0.018(3) 0.006(2) 0.002(2)
N5 0.018(3) 0.058(5) 0.034(4) 0.028(3) 0.006(3) 0.003(3)
N6 0.053(5) 0.119(7) 0.070(5) 0.069(5) 0.017(4) 0.007(5)
N2 0.028(3) 0.047(4) 0.040(3) 0.026(3) 0.002(3) 0.003(3)
C10 0.035(4) 0.051(5) 0.033(4) 0.023(4) 0.007(3) 0.006(4)
C11 0.026(4) 0.033(4) 0.034(3) 0.019(3) 0.007(3) 0.003(3)
C7 0.017(3) 0.033(4) 0.032(3) 0.020(3) 0.004(3) 0.001(3)
C8 0.031(4) 0.037(4) 0.032(4) 0.015(3) 0.006(3) 0.003(3)
C9 0.035(4) 0.034(4) 0.049(4) 0.020(3) 0.011(4) 0.011(3)
C12 0.020(3) 0.026(4) 0.029(3) 0.016(3) 0.005(3) 0.003(3)
N3 0.052(7) 0.020(6) 0.036(8) 0.008(5) 0.004(6) 0.001(5)
C15 0.052(7) 0.035(7) 0.034(7) 0.011(5) 0.011(6) -0.001(6)
C14 0.039(9) 0.031(8) 0.047(10) 0.019(6) 0.024(8) 0.004(7)
C17 0.025(8) 0.047(9) 0.039(9) -0.009(7) -0.003(7) 0.013(7)
C16 0.046(8) 0.042(9) 0.034(9) -0.006(7) 0.009(8) 0.025(7)
N3A 0.037(7) 0.026(6) 0.024(7) -0.005(5) 0.010(6) 0.007(5)
C15A 0.037(8) 0.022(6) 0.040(7) 0.002(5) 0.013(6) -0.003(5)
C14A 0.046(11) 0.018(7) 0.049(10) 0.006(6) 0.033(9) 0.004(7)
C17A 0.027(8) 0.023(6) 0.031(7) 0.011(5) 0.006(6) 0.008(6)
C16A 0.041(7) 0.036(6) 0.028(6) 0.006(5) 0.012(6) 0.006(5)
C18 0.020(3) 0.019(3) 0.024(3) 0.004(3) 0.007(3) 0.007(3)
N1 0.043(10) 0.039(10) 0.060(14) 0.032(10) 0.017(8) 0.008(7)
C3 0.037(8) 0.020(9) 0.046(14) 0.016(10) 0.026(8) 0.010(7)
C2 0.032(7) 0.017(9) 0.029(11) 0.008(8) 0.002(8) 0.001(7)
C1 0.032(10) 0.011(9) 0.040(11) 0.009(8) 0.012(8) 0.008(7)
C5 0.031(6) 0.046(8) 0.056(9) 0.030(7) 0.005(6) 0.004(5)
C4 0.044(9) 0.056(14) 0.099(19) 0.053(14) 0.001(11) 0.008(8)
N1A 0.040(9) 0.023(7) 0.042(10) 0.017(7) -0.001(6) 0.000(6)
C3A 0.053(11) 0.031(10) 0.028(11) 0.010(9) 0.020(9) 0.001(8)
C2A 0.030(9) 0.030(10) 0.025(10) 0.012(8) 0.018(8) 0.013(8)
C1A 0.012(8) 0.035(11) 0.021(8) 0.020(8) -0.001(6) 0.002(6)
C5A 0.023(6) 0.036(7) 0.059(8) 0.025(6) 0.016(6) 0.009(5)
C4A 0.032(9) 0.045(10) 0.087(15) 0.041(11) 0.011(9) 0.016(8)
C6 0.018(3) 0.018(3) 0.019(3) 0.010(3) 0.003(2) 0.004(3)

loop_
_atom_type_symbol
_atom_type_description
_atom_type_scat_dispersion_real
_atom_type_scat_dispersion_imag
_atom_type_scat_source
C C 0.0033 0.0016 'International Tables Vol C Tables 4.2.6.8 and 6.1.1.4'
H H 0.0000 0.0000 'International Tables Vol C Tables 4.2.6.8 and 6.1.1.4'
N N 0.0061 0.0033 'International Tables Vol C Tables 4.2.6.8 and 6.1.1.4'
O O 0.0106 0.0060 'International Tables Vol C Tables 4.2.6.8 and 6.1.1.4'
Sm Sm -0.1638 3.4418 'International Tables Vol C Tables 4.2.6.8 and 6.1.1.4'

loop_
_geom_angle_atom_site_label_1
_geom_angle_atom_site_label_2
_geom_angle_atom_site_label_3
_geom_angle
_geom_angle_site_symmetry_1
_geom_angle_site_symmetry_3
_geom_angle_publ_flag
O1 Sm1 O9 136.29(15) . 2_576 ?
O1 Sm1 O6 75.53(17) . 2_676 ?
O9 Sm1 O6 141.41(16) 2_576 2_676 ?
O1 Sm1 O9 75.67(16) . . ?
O9 Sm1 O9 71.75(16) 2_576 . ?
O6 Sm1 O9 146.83(16) 2_676 . ?
O1 Sm1 O10 83.22(15) . . ?
O9 Sm1 O10 112.08(15) 2_576 . ?
O6 Sm1 O10 89.28(15) 2_676 . ?
O9 Sm1 O10 71.29(16) . . ?
O1 Sm1 O1W 144.65(16) . . ?
O9 Sm1 O1W 78.54(15) 2_576 . ?
O6 Sm1 O1W 76.33(16) 2_676 . ?
O9 Sm1 O1W 121.64(15) . . ?
O10 Sm1 O1W 75.45(15) . . ?
O1 Sm1 N4 75.62(16) . . ?
O9 Sm1 N4 68.92(15) 2_576 . ?
O6 Sm1 N4 111.87(17) 2_676 . ?
O9 Sm1 N4 76.12(16) . . ?
O10 Sm1 N4 144.61(16) . . ?
O1W Sm1 N4 135.55(17) . . ?
O1 Sm1 O7 116.88(16) . . ?
O9 Sm1 O7 69.50(14) 2_576 . ?
O6 Sm1 O7 76.31(15) 2_676 . ?
O9 Sm1 O7 132.32(14) . . ?
O10 Sm1 O7 150.40(14) . . ?
O1W Sm1 O7 76.06(15) . . ?
N4 Sm1 O7 64.79(16) . . ?
O1 Sm1 Sm2 115.88(11) . 2_576 ?
O9 Sm1 Sm2 37.93(10) 2_576 2_576 ?
O6 Sm1 Sm2 117.17(12) 2_676 2_576 ?
O9 Sm1 Sm2 90.21(10) . 2_576 ?
O10 Sm1 Sm2 149.81(10) . 2_576 ?
O1W Sm1 Sm2 95.88(11) . 2_576 ?
N4 Sm1 Sm2 40.46(12) . 2_576 ?
O7 Sm1 Sm2 42.21(9) . 2_576 ?
O1 Sm1 Sm1 106.86(12) . 2_576 ?
O9 Sm1 Sm1 36.10(10) 2_576 2_576 ?
O6 Sm1 Sm1 177.48(12) 2_676 2_576 ?
O9 Sm1 Sm1 35.65(10) . 2_576 ?
O10 Sm1 Sm1 91.81(10) . 2_576 ?
O1W Sm1 Sm1 101.74(11) . 2_576 ?
N4 Sm1 Sm1 68.31(13) . 2_576 ?
O7 Sm1 Sm1 101.70(9) . 2_576 ?
Sm2 Sm1 Sm1 61.198(8) 2_576 2_576 ?
O1 Sm1 Sm2 81.97(13) . . ?
O9 Sm1 Sm2 88.40(10) 2_576 . ?
O6 Sm1 Sm2 122.75(12) 2_676 . ?
O9 Sm1 Sm2 36.26(10) . . ?
O10 Sm1 Sm2 35.62(10) . . ?
O1W Sm1 Sm2 95.80(11) . . ?
N4 Sm1 Sm2 112.21(13) . . ?
O7 Sm1 Sm2 157.46(9) . . ?
Sm2 Sm1 Sm2 120.039(9) 2_576 . ?
Sm1 Sm1 Sm2 58.842(10) 2_576 . ?
O5 Sm2 O3 79.91(19) . . ?
O5 Sm2 O2 76.94(19) . 2_676 ?
O3 Sm2 O2 147.60(18) . 2_676 ?
O5 Sm2 O10 149.84(15) . . ?
O3 Sm2 O10 108.41(16) . . ?
O2 Sm2 O10 82.33(17) 2_676 . ?
O5 Sm2 O9 138.00(16) . . ?
O3 Sm2 O9 73.57(16) . . ?
O2 Sm2 O9 137.87(16) 2_676 . ?
O10 Sm2 O9 71.00(15) . . ?
O5 Sm2 O10 81.30(16) . 2_676 ?
O3 Sm2 O10 71.33(16) . 2_676 ?
O2 Sm2 O10 82.97(15) 2_676 2_676 ?
O10 Sm2 O10 74.57(16) . 2_676 ?
O9 Sm2 O10 118.58(14) . 2_676 ?
O5 Sm2 N4 112.57(18) . 2_576 ?
O3 Sm2 N4 134.44(17) . 2_576 ?
O2 Sm2 N4 76.12(17) 2_676 2_576 ?
O10 Sm2 N4 82.82(17) . 2_576 ?
O9 Sm2 N4 68.83(15) . 2_576 ?
O10 Sm2 N4 150.99(16) 2_676 2_576 ?
O5 Sm2 O7 73.87(15) . 2_576 ?
O3 Sm2 O7 77.38(15) . 2_576 ?
O2 Sm2 O7 116.69(16) 2_676 2_576 ?
O10 Sm2 O7 135.79(14) . 2_576 ?
O9 Sm2 O7 68.99(14) . 2_576 ?
O10 Sm2 O7 142.86(14) 2_676 2_576 ?
N4 Sm2 O7 65.86(16) 2_576 2_576 ?
O5 Sm2 Sm1 115.68(12) . 2_576 ?
O3 Sm2 Sm1 93.11(13) . 2_576 ?
O2 Sm2 Sm1 117.27(12) 2_676 2_576 ?
O10 Sm2 Sm1 93.21(10) . 2_576 ?
O9 Sm2 Sm1 36.79(10) . 2_576 ?
O10 Sm2 Sm1 155.24(10) 2_676 2_576 ?
N4 Sm2 Sm1 41.46(12) 2_576 2_576 ?
O7 Sm2 Sm1 42.71(10) 2_576 2_576 ?
O5 Sm2 Sm2 116.26(12) . 2_676 ?
O3 Sm2 Sm2 89.63(12) . 2_676 ?
O2 Sm2 Sm2 80.75(13) 2_676 2_676 ?
O10 Sm2 Sm2 37.69(10) . 2_676 ?
O9 Sm2 Sm2 95.78(10) . 2_676 ?
O10 Sm2 Sm2 36.88(10) 2_676 2_676 ?
N4 Sm2 Sm2 118.48(13) 2_576 2_676 ?
O7 Sm2 Sm2 162.15(9) 2_576 2_676 ?
Sm1 Sm2 Sm2 127.641(14) 2_576 2_676 ?
O5 Sm2 Sm1 173.54(13) . . ?
O3 Sm2 Sm1 95.29(13) . . ?
O2 Sm2 Sm1 109.14(14) 2_676 . ?
O10 Sm2 Sm1 35.96(10) . . ?
O9 Sm2 Sm1 35.63(10) . . ?
O10 Sm2 Sm1 101.35(10) 2_676 . ?
N4 Sm2 Sm1 67.78(13) 2_576 . ?
O7 Sm2 Sm1 100.97(10) 2_576 . ?
Sm1 Sm2 Sm1 59.961(9) 2_576 . ?
Sm2 Sm2 Sm1 67.717(11) 2_676 . ?
C6 O1 Sm1 141.7(4) . . ?
C6 O2 Sm2 137.2(4) . 2_676 ?
C12 O3 Sm2 134.8(4) . . ?
C18 O5 Sm2 152.4(4) . . ?
C18 O6 Sm1 135.3(4) . 2_676 ?
Sm2 O7 Sm1 95.08(14) 2_576 . ?
Sm1 O9 Sm1 108.25(16) 2_576 . ?
Sm1 O9 Sm2 105.29(16) 2_576 . ?
Sm1 O9 Sm2 108.11(16) . . ?
Sm2 O10 Sm1 108.42(16) . . ?
Sm2 O10 Sm2 105.43(16) . 2_676 ?
Sm1 O10 Sm2 125.58(18) . 2_676 ?
N5 N4 Sm2 129.1(5) . 2_576 ?
N5 N4 Sm1 132.1(5) . . ?
Sm2 N4 Sm1 98.08(17) 2_576 . ?
N6 N5 N4 178.6(9) . . ?
C10 N2 C9 120.0 . . ?
C11 C10 N2 120.0 . . ?
C11 C10 H10 120.0 . . ?
N2 C10 H10 120.0 . . ?
C10 C11 C7 120.0 . . ?
C10 C11 H11 120.0 . . ?
C7 C11 H11 120.0 . . ?
C11 C7 C8 120.0 . . ?
C11 C7 C12 119.0(4) . . ?
C8 C7 C12 121.0(4) . . ?
C9 C8 C7 120.0 . . ?
C9 C8 H8 120.0 . . ?
C7 C8 H8 120.0 . . ?
C8 C9 N2 120.0 . . ?
C8 C9 H9 120.0 . . ?
N2 C9 H9 120.0 . . ?
O4 C12 O3 124.7(6) . . ?
O4 C12 C7 119.4(6) . . ?
O3 C12 C7 115.9(5) . . ?
C15 N3 C16 120.0 . . ?
C14 C15 N3 120.0 . . ?
C14 C15 H15 120.0 . . ?
N3 C15 H15 120.0 . . ?
C15 C14 C13 120.0 . . ?
C15 C14 H14 120.0 . . ?
C13 C14 H14 120.0 . . ?
C17 C13 C14 120.0 . . ?
C17 C13 C18 119.9(7) . . ?
C14 C13 C18 120.1(7) . . ?
C13 C17 C16 120.0 . . ?
C13 C17 H17 120.0 . . ?
C16 C17 H17 120.0 . . ?
C17 C16 N3 120.0 . . ?
C17 C16 H16 120.0 . . ?
N3 C16 H16 120.0 . . ?
C15A N3A C16A 120.0 . . ?
N3A C15A C14A 120.0 . . ?
N3A C15A H15A 120.0 . . ?
C14A C15A H15A 120.0 . . ?
C15A C14A C13A 120.0 . . ?
C15A C14A H14A 120.0 . . ?
C13A C14A H14A 120.0 . . ?
C14A C13A C17A 120.0 . . ?
C14A C13A C18 120.8(6) . . ?
C17A C13A C18 119.1(6) . . ?
C16A C17A C13A 120.0 . . ?
C16A C17A H17A 120.0 . . ?
C13A C17A H17A 120.0 . . ?
C17A C16A N3A 120.0 . . ?
C17A C16A H16A 120.0 . . ?
N3A C16A H16A 120.0 . . ?
O5 C18 O6 124.8(6) . . ?
O5 C18 C13 118.8(6) . . ?
O6 C18 C13 116.3(7) . . ?
O5 C18 C13A 116.9(7) . . ?
O6 C18 C13A 118.2(7) . . ?
C13 C18 C13A 4.3(6) . . ?
C3 N1 C4 120.0 . . ?
N1 C3 C2 120.0 . . ?
N1 C3 H3 120.0 . . ?
C2 C3 H3 120.0 . . ?
C1 C2 C3 120.0 . . ?
C1 C2 H2 120.0 . . ?
C3 C2 H2 120.0 . . ?
C5 C1 C2 120.0 . . ?
C5 C1 C6 120.4(8) . . ?
C2 C1 C6 119.5(8) . . ?
C1 C5 C4 120.0 . . ?
C1 C5 H5 120.0 . . ?
C4 C5 H5 120.0 . . ?
C5 C4 N1 120.0 . . ?
C5 C4 H4 120.0 . . ?
N1 C4 H4 120.0 . . ?
C3A N1A C4A 120.0 . . ?
C2A C3A N1A 120.0 . . ?
C2A C3A H3A 120.0 . . ?
N1A C3A H3A 120.0 . . ?
C3A C2A C1A 120.0 . . ?
C3A C2A H2A 120.0 . . ?
C1A C2A H2A 120.0 . . ?
C5A C1A C2A 120.0 . . ?
C5A C1A C6 120.8(8) . . ?
C2A C1A C6 119.2(8) . . ?
C1A C5A C4A 120.0 . . ?
C1A C5A H5A 120.0 . . ?
C4A C5A H5A 120.0 . . ?
C5A C4A N1A 120.0 . . ?
C5A C4A H4A 120.0 . . ?
N1A C4A H4A 120.0 . . ?
O2 C6 O1 125.3(6) . . ?
O2 C6 C1A 116.7(7) . . ?
O1 C6 C1A 117.8(7) . . ?
O2 C6 C1 119.3(7) . . ?
O1 C6 C1 115.3(7) . . ?
C1A C6 C1 7.8(8) . . ?

loop_
_geom_bond_atom_site_label_1
_geom_bond_atom_site_label_2
_geom_bond_distance
_geom_bond_site_symmetry_2
_geom_bond_publ_flag
Sm1 O1 2.374(4) . ?
Sm1 O9 2.378(4) 2_576 ?
Sm1 O6 2.404(4) 2_676 ?
Sm1 O9 2.405(4) . ?
Sm1 O10 2.428(4) . ?
Sm1 O1W 2.446(4) . ?
Sm1 N4 2.562(5) . ?
Sm1 O7 2.609(4) . ?
Sm1 Sm2 3.8310(5) 2_576 ?
Sm1 Sm1 3.8755(6) 2_576 ?
Sm1 Sm2 3.9230(4) . ?
Sm2 O5 2.382(5) . ?
Sm2 O3 2.380(4) . ?
Sm2 O2 2.400(5) 2_676 ?
Sm2 O10 2.408(4) . ?
Sm2 O9 2.441(4) . ?
Sm2 O10 2.453(4) 2_676 ?
Sm2 N4 2.511(5) 2_576 ?
Sm2 O7 2.584(4) 2_576 ?
Sm2 Sm1 3.8310(5) 2_576 ?
Sm2 Sm2 3.8680(6) 2_676 ?
O1 C6 1.248(8) . ?
O2 C6 1.241(8) . ?
O2 Sm2 2.400(4) 2_676 ?
O3 C12 1.273(8) . ?
O4 C12 1.248(8) . ?
O5 C18 1.232(9) . ?
O6 C18 1.275(7) . ?
O6 Sm1 2.404(4) 2_676 ?
O7 Sm2 2.584(4) 2_576 ?
O9 Sm1 2.378(4) 2_576 ?
O10 Sm2 2.453(4) 2_676 ?
N4 N5 1.181(7) . ?
N4 Sm2 2.511(5) 2_576 ?
N5 N6 1.139(9) . ?
N2 C10 1.372(3) . ?
N2 C9 1.372(3) . ?
C10 C11 1.372(3) . ?
C10 H10 0.9300 . ?
C11 C7 1.372(3) . ?
C11 H11 0.9300 . ?
C7 C8 1.372(3) . ?
C7 C12 1.543(7) . ?
C8 C9 1.372(3) . ?
C8 H8 0.9300 . ?
C9 H9 0.9300 . ?
N3 C15 1.367(8) . ?
N3 C16 1.368(8) . ?
C15 C14 1.367(8) . ?
C15 H15 0.9300 . ?
C14 C13 1.367(8) . ?
C14 H14 0.9300 . ?
C13 C17 1.367(8) . ?
C13 C18 1.541(13) . ?
C17 C16 1.367(8) . ?
C17 H17 0.9300 . ?
C16 H16 0.9300 . ?
N3A C15A 1.361(7) . ?
N3A C16A 1.361(7) . ?
C15A C14A 1.361(7) . ?
C15A H15A 0.9300 . ?
C14A C13A 1.361(7) . ?
C14A H14A 0.9300 . ?
C13A C17A 1.361(7) . ?
C13A C18 1.528(12) . ?
C17A C16A 1.361(7) . ?
C17A H17A 0.9300 . ?
C16A H16A 0.9300 . ?
N1 C3 1.356(9) . ?
N1 C4 1.356(9) . ?
C3 C2 1.356(9) . ?
C3 H3 0.9300 . ?
C2 C1 1.356(9) . ?
C2 H2 0.9300 . ?
C1 C5 1.356(9) . ?
C1 C6 1.578(14) . ?
C5 C4 1.356(9) . ?
C5 H5 0.9300 . ?
C4 H4 0.9300 . ?
N1A C3A 1.385(9) . ?
N1A C4A 1.386(9) . ?
C3A C2A 1.385(9) . ?
C3A H3A 0.9300 . ?
C2A C1A 1.385(9) . ?
C2A H2A 0.9300 . ?
C1A C5A 1.385(9) . ?
C1A C6 1.488(14) . ?
C5A C4A 1.385(9) . ?
C5A H5A 0.9300 . ?
C4A H4A 0.9300 . ?
